data_4038197
loop_
_publ_author_name
'Rahman, Md Mahbubur'
'Liu, Chengwei'
'Bisz, Elwira'
'Dziuk, B\/la\.zej'
'Lalancette, Roger A.'
'Wang, Qi'
'Chen, Hao'
'Szostak, Roman'
'Szostak, Michal'

_publ_section_title
;
 N-Acyl-Glutarimides: Effect of Glutarimide Ring on the Structures of
 Fully Perpendicular Twisted Amides and N-C Bond Cross-Coupling.
;
_journal_name_full 'The Journal of organic chemistry'
_journal_paper_doi 10.1021/acs.joc.0c00227
_journal_year 2020
_chemical_formula_sum 'C16 H17 N O3'
_chemical_formula_weight 271.30
_space_group_crystal_system monoclinic
_space_group_IT_number 14
_space_group_name_Hall '-P 2yn'
_space_group_name_H-M_alt 'P 1 21/n 1'
_atom_sites_solution_hydrogens geom
_audit_creation_method SHELXL-2014/7
_cell_angle_alpha 90
_cell_angle_beta 97.942(10)
_cell_angle_gamma 90
_cell_formula_units_Z 4
_cell_length_a 10.8446(14)
_cell_length_b 6.0594(7)
_cell_length_c 21.418(2)
_cell_measurement_reflns_used 9098
_cell_measurement_temperature 293(2)
_cell_measurement_theta_max 25.989
_cell_measurement_theta_min 3.223
_cell_volume 1393.9(3)
_computing_cell_refinement 'CrysAlisCCD (Oxford Diffraction Ltd., 2008)'
_computing_data_collection 'CrysAlisCCD (Oxford Diffraction Ltd., 2008)'
_computing_data_reduction 'CrysAlisCCD (Oxford Diffraction Ltd., 2008)'
_computing_molecular_graphics 'SHELXTL (Sheldrick, 2008)'
_computing_publication_material 'SHELXL-2014/7 (Sheldrick, 2014)'
_computing_structure_refinement 'SHELXL-2014/7 (Sheldrick, 2014)'
_computing_structure_solution 'SHELXS-2014/7 (Sheldrick, 2014)'
_diffrn_ambient_temperature 293(2)
_diffrn_detector_area_resol_mean '1024 x 1024 with blocks 2 x 2'
_diffrn_measured_fraction_theta_full 0.991
_diffrn_measured_fraction_theta_max 0.989
_diffrn_measurement_device_type Xcalibur
_diffrn_measurement_method \w--scan
_diffrn_radiation_type MoK\a
_diffrn_radiation_wavelength 0.71073
_diffrn_reflns_av_R_equivalents 0.0468
_diffrn_reflns_av_unetI/netI 0.0706
_diffrn_reflns_Laue_measured_fraction_full 0.991
_diffrn_reflns_Laue_measured_fraction_max 0.989
_diffrn_reflns_limit_h_max 13
_diffrn_reflns_limit_h_min -13
_diffrn_reflns_limit_k_max 7
_diffrn_reflns_limit_k_min -4
_diffrn_reflns_limit_l_max 26
_diffrn_reflns_limit_l_min -26
_diffrn_reflns_number 9098
_diffrn_reflns_point_group_measured_fraction_full 0.991
_diffrn_reflns_point_group_measured_fraction_max 0.989
_diffrn_reflns_theta_full 25.242
_diffrn_reflns_theta_max 25.989
_diffrn_reflns_theta_min 3.223
_diffrn_source 'fine-focus sealed tube'
_exptl_absorpt_coefficient_mu 0.089
_exptl_absorpt_correction_T_max 1.00000
_exptl_absorpt_correction_T_min 0.99607
_exptl_absorpt_correction_type multi-scan
_exptl_crystal_colour colourless
_exptl_crystal_density_diffrn 1.293
_exptl_crystal_density_method 'not measured'
_exptl_crystal_description plate
_exptl_crystal_F_000 576
_exptl_crystal_size_max 0.4
_exptl_crystal_size_mid 0.25
_exptl_crystal_size_min 0.1
_refine_diff_density_max 0.196
_refine_diff_density_min -0.169
_refine_diff_density_rms 0.039
_refine_ls_extinction_method none
_refine_ls_goodness_of_fit_ref 0.821
_refine_ls_hydrogen_treatment constr
_refine_ls_matrix_type full
_refine_ls_number_parameters 181
_refine_ls_number_reflns 2710
_refine_ls_number_restraints 0
_refine_ls_restrained_S_all 0.821
_refine_ls_R_factor_all 0.1510
_refine_ls_R_factor_gt 0.0562
_refine_ls_shift/su_max 0.000
_refine_ls_shift/su_mean 0.000
_refine_ls_structure_factor_coef Fsqd
_refine_ls_weighting_details 'w=1/[\s^2^(Fo^2^)+(0.0893P)^2^] where P=(Fo^2^+2Fc^2^)/3'
_refine_ls_weighting_scheme calc
_refine_ls_wR_factor_gt 0.1405
_refine_ls_wR_factor_ref 0.1625
_reflns_Friedel_coverage 0.000
_reflns_number_gt 1104
_reflns_number_total 2710
_reflns_threshold_expression 'I > 2\s(I)'
_cod_data_source_file jo0c00227_si_002.cif
_cod_data_source_block BD366_a
_cod_original_sg_symbol_H-M 'P 21/n'
_cod_database_code 4038197
_shelx_shelxl_version_number 2014/7
_shelx_space_group_comment
;
The symmetry employed for this shelxl refinement is uniquely defined
by the following loop, which should always be used as a source of
symmetry information in preference to the above space-group names.
They are only intended as comments.
;
_exptl_absorpt_special_details
;
CrysAlis RED, Oxford Diffraction Ltd.,
Version 1.171.33.57 (release 26-01-2010 CrysAlis171 .NET)
(compiled Jan 26 2010,14:36:55)
Empirical absorption correction using spherical harmonics,
 implemented in SCALE3 ABSPACK scaling algorithm.
;

loop_
_space_group_symop_operation_xyz
'x, y, z'
'-x+1/2, y+1/2, -z+1/2'
'-x, -y, -z'
'x-1/2, -y-1/2, z-1/2'

loop_
_atom_site_label
_atom_site_type_symbol
_atom_site_fract_x
_atom_site_fract_y
_atom_site_fract_z
_atom_site_U_iso_or_equiv
_atom_site_adp_type
_atom_site_occupancy
_atom_site_site_symmetry_order
_atom_site_calc_flag
_atom_site_refinement_flags_posn
_atom_site_refinement_flags_adp
_atom_site_refinement_flags_occupancy
_atom_site_disorder_assembly
_atom_site_disorder_group
O1 O 0.3460(2) 0.6171(4) 0.65768(10) 0.1108(8) Uani 1 1 d . . . . .
O2 O 0.6824(2) 0.2897(5) 0.76166(10) 0.1161(9) Uani 1 1 d . . . . .
O3 O 0.4629(3) 0.1439(4) 0.65719(12) 0.1499(13) Uani 1 1 d . . . . .
N1 N 0.5203(2) 0.4673(4) 0.70864(9) 0.0651(6) Uani 1 1 d . . . . .
C1 C 0.4760(2) 0.6757(4) 0.82111(11) 0.0541(7) Uani 1 1 d . . . . .
C2 C 0.4773(3) 0.8426(5) 0.87491(14) 0.0822(9) Uani 1 1 d . . . . .
H2A H 0.5519 0.9324 0.8786 0.099 Uiso 1 1 calc R U . . .
H2B H 0.4052 0.9386 0.8676 0.099 Uiso 1 1 calc R U . . .
C3 C 0.4744(4) 0.7106(6) 0.93222(14) 0.1075(12) Uani 1 1 d . . . . .
H3A H 0.4349 0.7918 0.9631 0.129 Uiso 1 1 calc R U . . .
H3B H 0.5580 0.6702 0.9509 0.129 Uiso 1 1 calc R U . . .
C4 C 0.4003(4) 0.5104(8) 0.91042(17) 0.1404(17) Uani 1 1 d . . . . .
H4A H 0.4386 0.3798 0.9310 0.168 Uiso 1 1 calc R U . . .
H4B H 0.3165 0.5232 0.9210 0.168 Uiso 1 1 calc R U . . .
C5 C 0.3966(3) 0.4921(5) 0.84249(15) 0.0957(11) Uani 1 1 d . . . . .
H5A H 0.3115 0.5056 0.8218 0.115 Uiso 1 1 calc R U . . .
H5B H 0.4286 0.3496 0.8317 0.115 Uiso 1 1 calc R U . . .
C6 C 0.6040(3) 0.5951(5) 0.81440(12) 0.0802(9) Uani 1 1 d . . . . .
H6A H 0.6560 0.7213 0.8083 0.096 Uiso 1 1 calc R U . . .
H6B H 0.6389 0.5236 0.8534 0.096 Uiso 1 1 calc R U . . .
C7 C 0.6086(3) 0.4377(6) 0.76140(13) 0.0738(9) Uani 1 1 d . . . . .
C8 C 0.4226(3) 0.6176(5) 0.70436(14) 0.0768(9) Uani 1 1 d . . . . .
C9 C 0.4215(3) 0.7699(5) 0.75858(13) 0.0916(10) Uani 1 1 d . . . . .
H9A H 0.3362 0.8133 0.7609 0.110 Uiso 1 1 calc R U . . .
H9B H 0.4675 0.9020 0.7508 0.110 Uiso 1 1 calc R U . . .
C10 C 0.5202(3) 0.3135(5) 0.65649(13) 0.0802(9) Uani 1 1 d . . . . .
C11 C 0.5873(2) 0.3773(4) 0.60504(12) 0.0564(7) Uani 1 1 d . . . . .
C12 C 0.6493(2) 0.5762(5) 0.60431(12) 0.0621(7) Uani 1 1 d . . . . .
H12 H 0.6524 0.6724 0.6383 0.075 Uiso 1 1 calc R U . . .
C13 C 0.7063(3) 0.6311(5) 0.55279(13) 0.0766(9) Uani 1 1 d . . . . .
H13 H 0.7488 0.7643 0.5521 0.092 Uiso 1 1 calc R U . . .
C14 C 0.7005(3) 0.4883(6) 0.50224(14) 0.0837(9) Uani 1 1 d . . . . .
H14 H 0.7376 0.5276 0.4672 0.100 Uiso 1 1 calc R U . . .
C15 C 0.6419(3) 0.2936(6) 0.50305(14) 0.0800(9) Uani 1 1 d . . . . .
H15 H 0.6395 0.1981 0.4689 0.096 Uiso 1 1 calc R U . . .
C16 C 0.5854(3) 0.2349(5) 0.55419(14) 0.0735(8) Uani 1 1 d . . . . .
H16 H 0.5456 0.0990 0.5547 0.088 Uiso 1 1 calc R U . . .

loop_
_atom_site_aniso_label
_atom_site_aniso_U_11
_atom_site_aniso_U_22
_atom_site_aniso_U_33
_atom_site_aniso_U_23
_atom_site_aniso_U_13
_atom_site_aniso_U_12
O1 0.1018(18) 0.157(2) 0.0654(14) -0.0053(15) -0.0190(13) 0.0190(16)
O2 0.117(2) 0.156(2) 0.0780(16) 0.0151(15) 0.0236(14) 0.0684(19)
O3 0.253(4) 0.1031(18) 0.108(2) -0.0143(16) 0.078(2) -0.075(2)
N1 0.0772(17) 0.0749(15) 0.0439(14) 0.0024(12) 0.0103(12) 0.0001(14)
C1 0.0570(17) 0.0561(15) 0.0504(15) 0.0036(13) 0.0113(12) -0.0053(14)
C2 0.098(2) 0.0725(18) 0.073(2) -0.0096(18) 0.0026(17) 0.0015(18)
C3 0.125(3) 0.135(3) 0.064(2) -0.016(2) 0.020(2) 0.003(3)
C4 0.181(4) 0.172(4) 0.077(3) -0.001(3) 0.048(3) -0.078(4)
C5 0.097(2) 0.106(2) 0.092(3) -0.010(2) 0.0419(19) -0.037(2)
C6 0.0587(19) 0.129(3) 0.0532(18) -0.0055(18) 0.0090(14) 0.0021(18)
C7 0.065(2) 0.105(3) 0.0542(19) 0.0087(18) 0.0177(16) 0.0097(19)
C8 0.087(2) 0.084(2) 0.057(2) 0.0120(17) 0.0019(17) -0.002(2)
C9 0.121(3) 0.082(2) 0.068(2) 0.0016(18) -0.0017(18) 0.025(2)
C10 0.113(3) 0.0675(19) 0.062(2) 0.0021(17) 0.0184(18) -0.009(2)
C11 0.0602(17) 0.0615(16) 0.0463(16) -0.0007(14) 0.0032(12) 0.0073(15)
C12 0.0649(18) 0.0721(19) 0.0485(16) -0.0053(14) 0.0047(14) 0.0024(16)
C13 0.071(2) 0.092(2) 0.066(2) 0.0030(18) 0.0081(16) -0.0098(17)
C14 0.064(2) 0.126(3) 0.063(2) -0.004(2) 0.0164(15) -0.003(2)
C15 0.071(2) 0.106(3) 0.064(2) -0.0235(19) 0.0131(16) 0.004(2)
C16 0.072(2) 0.0729(19) 0.075(2) -0.0150(17) 0.0080(16) 0.0013(16)

loop_
_atom_type_symbol
_atom_type_description
_atom_type_scat_dispersion_real
_atom_type_scat_dispersion_imag
_atom_type_scat_source
C C 0.0033 0.0016 'International Tables Vol C Tables 4.2.6.8 and 6.1.1.4'
H H 0.0000 0.0000 'International Tables Vol C Tables 4.2.6.8 and 6.1.1.4'
O O 0.0106 0.0060 'International Tables Vol C Tables 4.2.6.8 and 6.1.1.4'
N N 0.0061 0.0033 'International Tables Vol C Tables 4.2.6.8 and 6.1.1.4'

loop_
_geom_angle_atom_site_label_1
_geom_angle_atom_site_label_2
_geom_angle_atom_site_label_3
_geom_angle
_geom_angle_site_symmetry_1
_geom_angle_site_symmetry_3
_geom_angle_publ_flag
C7 N1 C8 124.9(3) . . ?
C7 N1 C10 118.0(3) . . ?
C8 N1 C10 116.7(2) . . ?
C6 C1 C9 107.1(2) . . ?
C6 C1 C5 111.3(2) . . ?
C9 C1 C5 112.2(3) . . ?
C6 C1 C2 112.1(2) . . ?
C9 C1 C2 112.4(2) . . ?
C5 C1 C2 101.7(2) . . ?
C3 C2 C1 105.7(2) . . ?
C3 C2 H2A 110.6 . . ?
C1 C2 H2A 110.6 . . ?
C3 C2 H2B 110.6 . . ?
C1 C2 H2B 110.6 . . ?
H2A C2 H2B 108.7 . . ?
C2 C3 C4 104.7(3) . . ?
C2 C3 H3A 110.8 . . ?
C4 C3 H3A 110.8 . . ?
C2 C3 H3B 110.8 . . ?
C4 C3 H3B 110.8 . . ?
H3A C3 H3B 108.9 . . ?
C5 C4 C3 108.3(3) . . ?
C5 C4 H4A 110.0 . . ?
C3 C4 H4A 110.0 . . ?
C5 C4 H4B 110.0 . . ?
C3 C4 H4B 110.0 . . ?
H4A C4 H4B 108.4 . . ?
C4 C5 C1 107.9(3) . . ?
C4 C5 H5A 110.1 . . ?
C1 C5 H5A 110.1 . . ?
C4 C5 H5B 110.1 . . ?
C1 C5 H5B 110.1 . . ?
H5A C5 H5B 108.4 . . ?
C7 C6 C1 114.3(2) . . ?
C7 C6 H6A 108.7 . . ?
C1 C6 H6A 108.7 . . ?
C7 C6 H6B 108.7 . . ?
C1 C6 H6B 108.7 . . ?
H6A C6 H6B 107.6 . . ?
O2 C7 N1 119.0(3) . . ?
O2 C7 C6 124.6(3) . . ?
N1 C7 C6 116.5(3) . . ?
O1 C8 N1 118.9(3) . . ?
O1 C8 C9 124.8(3) . . ?
N1 C8 C9 116.3(3) . . ?
C8 C9 C1 114.7(2) . . ?
C8 C9 H9A 108.6 . . ?
C1 C9 H9A 108.6 . . ?
C8 C9 H9B 108.6 . . ?
C1 C9 H9B 108.6 . . ?
H9A C9 H9B 107.6 . . ?
O3 C10 N1 118.9(3) . . ?
O3 C10 C11 123.4(3) . . ?
N1 C10 C11 117.7(3) . . ?
C12 C11 C16 119.3(2) . . ?
C12 C11 C10 122.4(2) . . ?
C16 C11 C10 118.3(3) . . ?
C13 C12 C11 119.5(3) . . ?
C13 C12 H12 120.2 . . ?
C11 C12 H12 120.2 . . ?
C12 C13 C14 120.0(3) . . ?
C12 C13 H13 120.0 . . ?
C14 C13 H13 120.0 . . ?
C15 C14 C13 120.8(3) . . ?
C15 C14 H14 119.6 . . ?
C13 C14 H14 119.6 . . ?
C14 C15 C16 120.2(3) . . ?
C14 C15 H15 119.9 . . ?
C16 C15 H15 119.9 . . ?
C15 C16 C11 120.3(3) . . ?
C15 C16 H16 119.8 . . ?
C11 C16 H16 119.8 . . ?

loop_
_geom_bond_atom_site_label_1
_geom_bond_atom_site_label_2
_geom_bond_distance
_geom_bond_site_symmetry_2
_geom_bond_publ_flag
O1 C8 1.208(3) . ?
O2 C7 1.201(3) . ?
O3 C10 1.202(3) . ?
N1 C7 1.388(3) . ?
N1 C8 1.391(3) . ?
N1 C10 1.454(3) . ?
C1 C6 1.496(4) . ?
C1 C9 1.500(3) . ?
C1 C5 1.516(4) . ?
C1 C2 1.532(3) . ?
C2 C3 1.469(4) . ?
C2 H2A 0.9700 . ?
C2 H2B 0.9700 . ?
C3 C4 1.494(5) . ?
C3 H3A 0.9700 . ?
C3 H3B 0.9700 . ?
C4 C5 1.454(4) . ?
C4 H4A 0.9700 . ?
C4 H4B 0.9700 . ?
C5 H5A 0.9700 . ?
C5 H5B 0.9700 . ?
C6 C7 1.489(4) . ?
C6 H6A 0.9700 . ?
C6 H6B 0.9700 . ?
C8 C9 1.484(4) . ?
C9 H9A 0.9700 . ?
C9 H9B 0.9700 . ?
C10 C11 1.455(4) . ?
C11 C12 1.381(3) . ?
C11 C16 1.387(4) . ?
C12 C13 1.378(3) . ?
C12 H12 0.9300 . ?
C13 C14 1.381(4) . ?
C13 H13 0.9300 . ?
C14 C15 1.341(4) . ?
C14 H14 0.9300 . ?
C15 C16 1.374(4) . ?
C15 H15 0.9300 . ?
C16 H16 0.9300 . ?

loop_
_geom_hbond_atom_site_label_D
_geom_hbond_atom_site_label_H
_geom_hbond_atom_site_label_A
_geom_hbond_distance_DH
_geom_hbond_distance_HA
_geom_hbond_distance_DA
_geom_hbond_angle_DHA
_geom_hbond_site_symmetry_A
C6 H6A O2 0.97 2.49 3.234(4) 133.1 2_656
C9 H9B O3 0.97 2.48 3.213(4) 132.4 1_565

loop_
_geom_torsion_atom_site_label_1
_geom_torsion_atom_site_label_2
_geom_torsion_atom_site_label_3
_geom_torsion_atom_site_label_4
_geom_torsion
_geom_torsion_site_symmetry_1
_geom_torsion_site_symmetry_2
_geom_torsion_site_symmetry_3
_geom_torsion_site_symmetry_4
_geom_torsion_publ_flag
C6 C1 C2 C3 -85.4(3) . . . . ?
C9 C1 C2 C3 153.9(3) . . . . ?
C5 C1 C2 C3 33.6(3) . . . . ?
C1 C2 C3 C4 -32.2(4) . . . . ?
C2 C3 C4 C5 18.0(5) . . . . ?
C3 C4 C5 C1 3.4(5) . . . . ?
C6 C1 C5 C4 97.2(3) . . . . ?
C9 C1 C5 C4 -142.7(3) . . . . ?
C2 C1 C5 C4 -22.3(4) . . . . ?
C9 C1 C6 C7 -54.3(3) . . . . ?
C5 C1 C6 C7 68.7(3) . . . . ?
C2 C1 C6 C7 -178.1(2) . . . . ?
C8 N1 C7 O2 173.6(3) . . . . ?
C10 N1 C7 O2 1.2(4) . . . . ?
C8 N1 C7 C6 -6.3(4) . . . . ?
C10 N1 C7 C6 -178.6(2) . . . . ?
C1 C6 C7 O2 -147.8(3) . . . . ?
C1 C6 C7 N1 32.0(3) . . . . ?
C7 N1 C8 O1 -174.5(3) . . . . ?
C10 N1 C8 O1 -2.1(4) . . . . ?
C7 N1 C8 C9 5.9(4) . . . . ?
C10 N1 C8 C9 178.4(3) . . . . ?
O1 C8 C9 C1 149.2(3) . . . . ?
N1 C8 C9 C1 -31.3(4) . . . . ?
C6 C1 C9 C8 54.2(3) . . . . ?
C5 C1 C9 C8 -68.3(3) . . . . ?
C2 C1 C9 C8 177.7(3) . . . . ?
C7 N1 C10 O3 86.4(4) . . . . ?
C8 N1 C10 O3 -86.6(4) . . . . ?
C7 N1 C10 C11 -95.2(3) . . . . ?
C8 N1 C10 C11 91.8(3) . . . . ?
O3 C10 C11 C12 177.9(3) . . . . ?
N1 C10 C11 C12 -0.4(4) . . . . ?
O3 C10 C11 C16 -0.1(5) . . . . ?
N1 C10 C11 C16 -178.4(3) . . . . ?
C16 C11 C12 C13 0.9(4) . . . . ?
C10 C11 C12 C13 -177.0(3) . . . . ?
C11 C12 C13 C14 0.5(4) . . . . ?
C12 C13 C14 C15 -1.4(5) . . . . ?
C13 C14 C15 C16 0.8(5) . . . . ?
C14 C15 C16 C11 0.7(5) . . . . ?
C12 C11 C16 C15 -1.5(4) . . . . ?
C10 C11 C16 C15 176.5(3) . . . . ?
